data_4031696
loop_
_publ_author_name
'Chandley, P.'
'Clark, R.J.H.'
'Angel, R.J.'
'Price, G.D.'

_publ_section_title
;
 Site preference of vanadium doped into ZrSiO4 and ZrGeO4 and of terbium
 doped into ZrGeO4
;
_journal_name_full
;
Journal of the Chemical Society. Dalton Transactions, Inorganic Chemistry 
(1972-)
;
_journal_page_first 1579
_journal_page_last 1584
_journal_volume 1992
_journal_year 1992
_chemical_formula_sum 'Ge O4 Tb0.039 Zr0.961'
_chemical_name_systematic '(Zr.961 Tb.039) (Ge O4)'
_space_group_IT_number 88
_symmetry_space_group_name_Hall 'I 4bw -1bw'
_symmetry_space_group_name_H-M 'I 41/a :1'
_cell_angle_alpha 90
_cell_angle_beta 90
_cell_angle_gamma 90
_cell_formula_units_Z 4
_cell_length_a 4.868
_cell_length_b 4.868
_cell_length_c 10.547
_cell_volume 249.937
_citation_journal_id_ASTM JCDTBI
_cod_data_source_file Chandley_JCDTBI_1992_1556.cif
_cod_data_source_block Ge1O4Tb0.039Zr0.961
_cod_original_cell_volume 249.9367
_cod_original_sg_symbol_Hall '-I 4ad (x,y+1/4,z+1/8)'
_cod_original_formula_sum 'Ge1 O4 Tb0.039 Zr0.961'
_cod_database_code 4031696

loop_
_symmetry_equiv_pos_as_xyz
x,y,z
-y,x+1/2,z+1/4
-x+1/2,-y+1/2,z+1/2
y+1/2,-x,z+3/4
-x,-y+1/2,-z+1/4
y,-x,-z
x-1/2,y,-z-1/4
-y-1/2,x+1/2,-z-1/2
x+1/2,y+1/2,z+1/2
-y+1/2,x+1,z+3/4
-x+1,-y+1,z+1
y+1,-x+1/2,z+5/4
-x+1/2,-y+1,-z+3/4
y+1/2,-x+1/2,-z+1/2
x,y+1/2,-z+1/4
-y,x+1,-z

loop_
_atom_site_label
_atom_site_type_symbol
_atom_site_fract_x
_atom_site_fract_y
_atom_site_fract_z
_atom_site_occupancy
_atom_site_U_iso_or_equiv
O1 O-2 0.2666 0.1711 0.0823 1 0.0
Zr1 Zr+4 0 0 0.5 0.961 0.0
Tb1 Tb+4 0 0 0.5 0.039 0.0
Ge1 Ge+4 0 0 0 1 0.0
